data_7105619
loop_
_publ_author_name
'Kole, Goutam Kumar'
'Koh, Lip Lin'
'Lee, So Young'
'Lee, Shim Sung'
'Vittal, Jagadese J.'

_publ_section_title
;
 A new ligand for metal-organic framework and co-crystal synthesis:
 mechanochemical route to
 rctt-1,2,3,4-tetrakis-(4'-carboxyphenyl)-cyclobutane.
;
_journal_issue 21
_journal_name_full 'Chemical communications (Cambridge, England)'
_journal_page_first 3660
_journal_page_last 3662
_journal_paper_doi 10.1039/c0cc00012d
_journal_volume 46
_journal_year 2010
_chemical_formula_sum 'C42 H48 N4 O12 Zn2'
_chemical_formula_weight 931.58
_chemical_name_systematic
;
?
;
_space_group_IT_number 55
_symmetry_cell_setting orthorhombic
_symmetry_space_group_name_Hall '-P 2 2ab'
_symmetry_space_group_name_H-M 'P b a m'
_atom_sites_solution_hydrogens geom
_atom_sites_solution_primary direct
_atom_sites_solution_secondary difmap
_audit_creation_method SHELXL-97
_cell_angle_alpha 90.00
_cell_angle_beta 90.00
_cell_angle_gamma 90.00
_cell_formula_units_Z 2
_cell_length_a 11.360(4)
_cell_length_b 14.155(4)
_cell_length_c 14.435(4)
_cell_measurement_reflns_used 4405
_cell_measurement_temperature 193(2)
_cell_measurement_theta_max 27.89
_cell_measurement_theta_min 2.70
_cell_volume 2321.2(12)
_computing_cell_refinement 'Bruker SMART'
_computing_data_collection 'Bruker SMART'
_computing_data_reduction 'Bruker SAINT'
_computing_molecular_graphics 'Bruker SHELXTL'
_computing_publication_material 'Bruker SHELXTL'
_computing_structure_refinement 'SHELXL-97 (Sheldrick, 1997)'
_computing_structure_solution 'SHELXS-97 (Sheldrick, 1990)'
_diffrn_ambient_temperature 193(2)
_diffrn_measured_fraction_theta_full 0.996
_diffrn_measured_fraction_theta_max 0.996
_diffrn_measurement_device_type 'CCD area detector'
_diffrn_measurement_method 'phi and omega scans'
_diffrn_radiation_monochromator graphite
_diffrn_radiation_source 'fine-focus sealed tube'
_diffrn_radiation_type MoK\a
_diffrn_radiation_wavelength 0.71073
_diffrn_reflns_av_R_equivalents 0.0460
_diffrn_reflns_av_sigmaI/netI 0.0410
_diffrn_reflns_limit_h_max 6
_diffrn_reflns_limit_h_min -14
_diffrn_reflns_limit_k_max 18
_diffrn_reflns_limit_k_min -17
_diffrn_reflns_limit_l_max 18
_diffrn_reflns_limit_l_min -15
_diffrn_reflns_number 14072
_diffrn_reflns_theta_full 27.49
_diffrn_reflns_theta_max 27.49
_diffrn_reflns_theta_min 2.30
_exptl_absorpt_coefficient_mu 1.094
_exptl_absorpt_correction_T_max 0.878
_exptl_absorpt_correction_T_min 0.772
_exptl_absorpt_correction_type empirical
_exptl_absorpt_process_details 'SADABS (Sheldrick, 2005)'
_exptl_crystal_colour colorless
_exptl_crystal_density_diffrn 1.333
_exptl_crystal_density_meas ?
_exptl_crystal_density_method 'not measured'
_exptl_crystal_description plate
_exptl_crystal_F_000 968
_exptl_crystal_size_max 0.38
_exptl_crystal_size_mid 0.17
_exptl_crystal_size_min 0.08
_refine_diff_density_max 1.735
_refine_diff_density_min -0.461
_refine_diff_density_rms 0.130
_refine_ls_extinction_method none
_refine_ls_goodness_of_fit_ref 1.102
_refine_ls_hydrogen_treatment mixed
_refine_ls_matrix_type full
_refine_ls_number_parameters 221
_refine_ls_number_reflns 2767
_refine_ls_number_restraints 183
_refine_ls_restrained_S_all 1.102
_refine_ls_R_factor_all 0.0996
_refine_ls_R_factor_gt 0.0847
_refine_ls_shift/su_max 0.000
_refine_ls_shift/su_mean 0.000
_refine_ls_structure_factor_coef Fsqd
_refine_ls_weighting_details 'calc w=1/[\s^2^(Fo^2^)+(0.1330P)^2^+6.4575P] where P=(Fo^2^+2Fc^2^)/3'
_refine_ls_weighting_scheme calc
_refine_ls_wR_factor_gt 0.2526
_refine_ls_wR_factor_ref 0.2640
_reflns_number_gt 2183
_reflns_number_total 2767
_reflns_threshold_expression >2sigma(I)
_cod_data_source_file c0cc00012d.txt
_cod_data_source_block jj
_cod_depositor_comments
;
The following automatic conversions were performed:
'_symmetry_cell_setting' value 'Orthorhombic' changed to 'orthorhombic'
according to '/home/saulius/struct/CIF-dictionaries/cif_core.dic'
dictionary named 'cif_core.dic' version 2.4.1 from 2010-06-29.

Automatic conversion script
Id: cif_fix_enum 1527 2010-12-29 10:47:43Z saulius 

The following automatic conversions were performed:

'_exptl_crystal_density_meas' value 'not' was changed to '?' - the
value is perceived as not measured.

Automatic conversion script
Id: cif_fix_values 3008 2015-01-20 13:52:24Z robertas 
;
_cod_original_sg_symbol_H-M Pbam
_cod_database_code 7105619

loop_
_symmetry_equiv_pos_as_xyz
'x, y, z'
'-x, -y, z'
'-x+1/2, y+1/2, -z'
'x+1/2, -y+1/2, -z'
'-x, -y, -z'
'x, y, -z'
'x-1/2, -y-1/2, z'
'-x-1/2, y-1/2, z'

loop_
_atom_site_label
_atom_site_type_symbol
_atom_site_fract_x
_atom_site_fract_y
_atom_site_fract_z
_atom_site_U_iso_or_equiv
_atom_site_adp_type
_atom_site_occupancy
_atom_site_symmetry_multiplicity
_atom_site_calc_flag
_atom_site_refinement_flags
_atom_site_disorder_assembly
_atom_site_disorder_group
N1S N 0.5277(11) 0.1561(10) 0.5256(13) 0.105(7) Uani 0.50 1 d PDU A -1
O1S O 0.3609(9) 0.2393(7) 0.5292(10) 0.105(5) Uani 0.50 1 d PDU A -1
C1S C 0.4336(9) 0.1923(9) 0.4765(11) 0.076(5) Uani 0.50 1 d PDU A -1
H1S H 0.4233 0.1842 0.4131 0.092 Uiso 0.50 1 calc PR A -1
C2S C 0.554(2) 0.1722(17) 0.6229(15) 0.143(9) Uani 0.50 1 d PDU A -1
H2S1 H 0.6240 0.1379 0.6395 0.215 Uiso 0.50 1 calc PR A -1
H2S2 H 0.4895 0.1509 0.6602 0.215 Uiso 0.50 1 calc PR A -1
H2S3 H 0.5666 0.2385 0.6332 0.215 Uiso 0.50 1 calc PR A -1
C3S C 0.6103(14) 0.1028(15) 0.4644(14) 0.131(9) Uani 0.50 1 d PDU A -1
H3S1 H 0.6741 0.0783 0.5008 0.196 Uiso 1 2 calc SR A -1
H3S2 H 0.6408 0.1444 0.4177 0.196 Uiso 0.50 1 calc PR A -1
H3S3 H 0.5692 0.0515 0.4354 0.196 Uiso 0.50 1 calc PR A -1
C9 C 0.552(2) 0.3951(11) 0.0388(19) 0.145(10) Uani 0.50 1 d PDU B -2
H9A H 0.4680 0.4040 0.0376 0.217 Uiso 0.50 1 calc PR B -2
H9B H 0.5872 0.4308 -0.0104 0.217 Uiso 0.50 1 calc PR B -2
H9C H 0.5823 0.4163 0.0972 0.217 Uiso 0.50 1 calc PR B -2
C10 C 0.7029(12) 0.2660(11) 0.0299(15) 0.108(7) Uani 0.50 1 d PDU B -2
H10A H 0.7053 0.1986 0.0231 0.163 Uiso 0.50 1 calc PR B -2
H10B H 0.7376 0.2835 0.0880 0.163 Uiso 0.50 1 calc PR B -2
H10C H 0.7462 0.2949 -0.0198 0.163 Uiso 0.50 1 calc PR B -2
N1 N 0.5777(9) 0.2989(7) 0.0270(19) 0.115(8) Uani 0.50 1 d PDU B -2
H1 H 0.5776 0.3036 -0.0359 0.172 Uiso 0.50 1 calc PR B -2
O3 O 0.4997(8) 0.2379(7) 0.0270(8) 0.086(4) Uani 0.50 1 d PDU B -2
Zn1 Zn 0.50733(6) 0.10586(6) 0.0000 0.0423(3) Uani 1 2 d S . .
O1 O 0.3857(4) 0.0820(4) 0.0995(3) 0.0746(13) Uani 1 1 d U B .
O2 O 0.3688(5) -0.0734(4) 0.0958(4) 0.0902(16) Uani 1 1 d U . .
C1 C 0.3468(5) 0.0057(6) 0.1296(3) 0.0617(18) Uani 1 1 d U . .
C2 C 0.2651(8) 0.0296(5) 0.2154(5) 0.037(3) Uani 0.50 1 d PGU B 1
C3 C 0.2606(7) 0.1136(5) 0.2651(5) 0.046(3) Uani 0.50 1 d PGU B 1
H3 H 0.3029 0.1659 0.2449 0.055 Uiso 0.50 1 calc PR B 1
C4 C 0.1930(6) 0.1193(5) 0.3452(4) 0.042(2) Uani 0.50 1 d PGU B 1
H4 H 0.1900 0.1755 0.3785 0.050 Uiso 0.50 1 calc PR B 1
C5 C 0.1299(5) 0.0411(5) 0.3755(4) 0.0308(17) Uani 0.50 1 d PGU B 1
C6 C 0.1344(6) -0.0429(5) 0.3257(5) 0.039(2) Uani 0.50 1 d PGU B 1
H6 H 0.0921 -0.0953 0.3459 0.047 Uiso 0.50 1 calc PR B 1
C7 C 0.2020(8) -0.0487(4) 0.2456(5) 0.040(2) Uani 0.50 1 d PGU B 1
H7 H 0.2050 -0.1049 0.2123 0.048 Uiso 0.50 1 calc PR B 1
C8 C 0.0629(7) 0.0502(6) 0.4659(5) 0.0293(16) Uani 0.50 1 d PDU . 1
H8 H 0.081(6) 0.1059(17) 0.5000 0.035 Uiso 1 2 d SD C 1
C12 C 0.2702(8) -0.0100(5) 0.2125(5) 0.035(3) Uani 0.50 1 d PGU B 2
C13 C 0.2678(7) 0.0666(5) 0.2728(5) 0.042(3) Uani 0.50 1 d PGU B 2
H13 H 0.3099 0.1211 0.2587 0.051 Uiso 0.50 1 calc PR B 2
C14 C 0.2024(7) 0.0618(5) 0.3540(4) 0.045(2) Uani 0.50 1 d PGU B 2
H14 H 0.2008 0.1131 0.3943 0.054 Uiso 0.50 1 calc PR B 2
C15 C 0.1394(5) -0.0196(6) 0.3750(4) 0.0321(18) Uani 0.50 1 d PGU B 2
C16 C 0.1417(7) -0.0962(5) 0.3148(5) 0.054(3) Uani 0.50 1 d PGU B 2
H16 H 0.0996 -0.1506 0.3289 0.065 Uiso 0.50 1 calc PR B 2
C17 C 0.2071(9) -0.0914(5) 0.2336(5) 0.054(3) Uani 0.50 1 d PGU B 2
H17 H 0.2087 -0.1426 0.1933 0.065 Uiso 0.50 1 calc PR B 2
C18 C 0.0765(7) -0.0326(7) 0.4651(6) 0.0322(16) Uani 0.50 1 d PDU . 2
H18 H 0.109(6) -0.084(3) 0.5000 0.039 Uiso 1 2 d SD D 2

loop_
_atom_site_aniso_label
_atom_site_aniso_U_11
_atom_site_aniso_U_22
_atom_site_aniso_U_33
_atom_site_aniso_U_23
_atom_site_aniso_U_13
_atom_site_aniso_U_12
N1S 0.057(6) 0.094(8) 0.165(19) 0.008(10) -0.007(9) 0.007(5)
O1S 0.078(6) 0.084(5) 0.153(16) 0.020(7) 0.020(7) 0.020(5)
C1S 0.044(5) 0.083(7) 0.103(15) 0.004(7) -0.002(6) 0.002(5)
C2S 0.114(15) 0.139(17) 0.18(2) 0.044(16) 0.022(16) 0.013(13)
C3S 0.056(8) 0.178(16) 0.16(2) -0.022(13) 0.011(10) 0.033(10)
C9 0.156(15) 0.104(12) 0.17(2) -0.022(11) -0.022(15) -0.030(11)
C10 0.083(9) 0.103(9) 0.140(18) -0.005(10) -0.016(9) -0.032(7)
N1 0.072(6) 0.070(6) 0.20(2) 0.020(9) -0.004(9) -0.027(5)
O3 0.085(6) 0.065(5) 0.110(11) -0.019(5) -0.023(5) -0.009(4)
Zn1 0.0300(5) 0.0676(6) 0.0293(5) 0.000 0.000 -0.0053(3)
O1 0.067(3) 0.115(3) 0.042(2) -0.005(2) 0.030(2) -0.004(3)
O2 0.070(3) 0.115(4) 0.085(4) -0.002(3) 0.048(3) -0.011(3)
C1 0.028(2) 0.134(6) 0.023(2) 0.001(3) 0.0015(18) -0.010(3)
C2 0.028(5) 0.058(8) 0.026(5) 0.004(5) 0.010(4) -0.001(5)
C3 0.048(6) 0.066(7) 0.023(4) 0.007(5) 0.013(4) -0.006(5)
C4 0.049(5) 0.050(5) 0.027(4) -0.008(4) 0.011(4) -0.003(5)
C5 0.021(4) 0.053(5) 0.018(4) -0.003(4) 0.000(3) 0.002(4)
C6 0.043(5) 0.051(6) 0.024(4) -0.001(5) 0.015(4) -0.007(5)
C7 0.041(5) 0.059(7) 0.021(4) -0.005(5) 0.006(4) 0.003(5)
C8 0.027(4) 0.053(5) 0.008(2) -0.007(3) 0.002(3) 0.000(3)
C12 0.025(4) 0.055(7) 0.024(5) -0.005(4) -0.001(4) 0.001(5)
C13 0.042(5) 0.059(7) 0.026(5) -0.011(5) 0.007(4) -0.005(5)
C14 0.044(5) 0.063(6) 0.027(4) -0.012(5) 0.004(4) -0.007(5)
C15 0.021(4) 0.052(6) 0.023(4) -0.002(4) 0.003(3) 0.003(4)
C16 0.072(7) 0.055(6) 0.036(5) -0.001(5) 0.020(5) -0.014(6)
C17 0.053(6) 0.077(8) 0.033(5) -0.012(6) 0.018(5) -0.014(6)
C18 0.024(4) 0.045(4) 0.028(3) 0.001(3) -0.001(3) 0.003(3)

loop_
_atom_type_symbol
_atom_type_description
_atom_type_scat_dispersion_real
_atom_type_scat_dispersion_imag
_atom_type_scat_source
C C 0.0033 0.0016 'International Tables Vol C Tables 4.2.6.8 and 6.1.1.4'
H H 0.0000 0.0000 'International Tables Vol C Tables 4.2.6.8 and 6.1.1.4'
N N 0.0061 0.0033 'International Tables Vol C Tables 4.2.6.8 and 6.1.1.4'
O O 0.0106 0.0060 'International Tables Vol C Tables 4.2.6.8 and 6.1.1.4'
Zn Zn 0.2839 1.4301 'International Tables Vol C Tables 4.2.6.8 and 6.1.1.4'

loop_
_geom_angle_atom_site_label_1
_geom_angle_atom_site_label_2
_geom_angle_atom_site_label_3
_geom_angle
_geom_angle_site_symmetry_1
_geom_angle_site_symmetry_3
_geom_angle_publ_flag
C1S N1S C2S 126.7(17) . . ?
C1S N1S C3S 111.7(15) . . ?
C2S N1S C3S 121.3(17) . . ?
O1S C1S N1S 112.3(14) . . ?
O3 N1 C9 121.8(14) . . ?
O3 N1 C10 117.6(11) . . ?
C9 N1 C10 119.8(14) . . ?
N1 O3 Zn1 130.5(9) . . ?
O3 Zn1 O3 23.6(7) 6 . ?
O3 Zn1 O1 89.3(4) 6 6 ?
O3 Zn1 O1 106.1(3) . 6 ?
O3 Zn1 O1 106.1(3) 6 . ?
O3 Zn1 O1 89.3(4) . . ?
O1 Zn1 O1 90.5(3) 6 . ?
O3 Zn1 O2 113.1(4) 6 2_655 ?
O3 Zn1 O2 96.6(4) . 2_655 ?
O1 Zn1 O2 157.2(3) 6 2_655 ?
O1 Zn1 O2 87.3(3) . 2_655 ?
O3 Zn1 O2 96.6(4) 6 5_655 ?
O3 Zn1 O2 113.1(4) . 5_655 ?
O1 Zn1 O2 87.3(3) 6 5_655 ?
O1 Zn1 O2 157.2(3) . 5_655 ?
O2 Zn1 O2 86.1(4) 2_655 5_655 ?
O3 Zn1 Zn1 166.9(4) 6 5_655 ?
O3 Zn1 Zn1 166.9(4) . 5_655 ?
O1 Zn1 Zn1 78.19(16) 6 5_655 ?
O1 Zn1 Zn1 78.19(16) . 5_655 ?
O2 Zn1 Zn1 79.16(17) 2_655 5_655 ?
O2 Zn1 Zn1 79.16(17) 5_655 5_655 ?
C1 O1 Zn1 129.5(4) . . ?
C1 O2 Zn1 127.6(4) . 5_655 ?
O1 C1 O2 124.8(5) . . ?
O1 C1 C12 127.9(7) . . ?
O2 C1 C12 107.3(6) . . ?
O1 C1 C2 107.2(6) . . ?
O2 C1 C2 128.0(6) . . ?
C12 C1 C2 20.9(4) . . ?
C3 C2 C7 120.0 . . ?
C3 C2 C1 127.5(5) . . ?
C7 C2 C1 112.2(5) . . ?
C2 C3 C4 120.0 . . ?
C5 C4 C3 120.0 . . ?
C6 C5 C4 120.0 . . ?
C6 C5 C8 122.4(5) . . ?
C4 C5 C8 117.5(5) . . ?
C5 C6 C7 120.0 . . ?
C6 C7 C2 120.0 . . ?
C8 C8 C5 149.4(4) 6_556 . ?
C8 C8 C8 90.000(1) 6_556 2 ?
C5 C8 C8 107.2(5) . 2 ?
C13 C12 C17 120.0 . . ?
C13 C12 C1 113.4(5) . . ?
C17 C12 C1 126.6(5) . . ?
C14 C13 C12 120.0 . . ?
C13 C14 C15 120.0 . . ?
C16 C15 C14 120.0 . . ?
C16 C15 C18 117.2(6) . . ?
C14 C15 C18 122.5(6) . . ?
C17 C16 C15 120.0 . . ?
C16 C17 C12 120.0 . . ?
C18 C18 C15 150.4(4) 6_556 . ?
C18 C18 C18 90.000(1) 6_556 2 ?
C15 C18 C18 111.4(5) . 2 ?

loop_
_geom_bond_atom_site_label_1
_geom_bond_atom_site_label_2
_geom_bond_distance
_geom_bond_site_symmetry_2
_geom_bond_publ_flag
N1S C1S 1.381(15) . ?
N1S C2S 1.454(18) . ?
N1S C3S 1.494(15) . ?
O1S C1S 1.305(13) . ?
C9 N1 1.403(15) . ?
C10 N1 1.498(14) . ?
N1 O3 1.237(11) . ?
O3 Zn1 1.911(10) . ?
Zn1 O3 1.911(10) 6 ?
Zn1 O1 2.021(4) 6 ?
Zn1 O1 2.021(4) . ?
Zn1 O2 2.026(5) 2_655 ?
Zn1 O2 2.026(5) 5_655 ?
Zn1 Zn1 3.001(2) 5_655 ?
O1 C1 1.246(8) . ?
O2 C1 1.246(8) . ?
O2 Zn1 2.026(5) 5_655 ?
C1 C12 1.497(7) . ?
C1 C2 1.584(7) . ?
C2 C3 1.3900 . ?
C2 C7 1.3900 . ?
C3 C4 1.3900 . ?
C4 C5 1.3900 . ?
C5 C6 1.3900 . ?
C5 C8 1.517(8) . ?
C6 C7 1.3900 . ?
C8 C8 0.985(14) 6_556 ?
C8 C8 2.015(17) 2 ?
C12 C13 1.3900 . ?
C12 C17 1.3900 . ?
C13 C14 1.3900 . ?
C14 C15 1.3900 . ?
C15 C16 1.3900 . ?
C15 C18 1.494(9) . ?
C16 C17 1.3900 . ?
C18 C18 1.009(17) 6_556 ?
C18 C18 1.968(16) 2 ?
